data_1501945
loop_
_publ_author_name
'Yin, Guangwei'
'Zhu, Yuanxun'
'Zhang, Li'
'Lu, Ping'
'Wang, Yanguang'

_publ_section_title
;
 Preparation of allenephosphoramide and its utility in the preparation of
 4,9-dihydro-2h-benzo[f]isoindoles.
;
_journal_issue 5
_journal_name_full 'Organic letters'
_journal_page_first 940
_journal_page_last 943
_journal_paper_doi 10.1021/ol102992n
_journal_volume 13
_journal_year 2011
_chemical_formula_sum 'C32 H32 N O3 P'
_chemical_formula_weight 509.56
_chemical_name_systematic
; 
 ? 
;
_space_group_IT_number 14
_symmetry_cell_setting monoclinic
_symmetry_space_group_name_Hall '-P 2yn'
_symmetry_space_group_name_H-M 'P 1 21/n 1'
_atom_sites_solution_hydrogens geom
_atom_sites_solution_primary direct
_atom_sites_solution_secondary difmap
_audit_creation_method SHELXL-97
_cell_angle_alpha 90.00
_cell_angle_beta 97.728(4)
_cell_angle_gamma 90.00
_cell_formula_units_Z 4
_cell_length_a 8.0069(3)
_cell_length_b 15.2932(7)
_cell_length_c 22.1829(11)
_cell_measurement_reflns_used 11990
_cell_measurement_temperature 293(2)
_cell_measurement_theta_max 26.50
_cell_measurement_theta_min 3.24
_cell_volume 2691.7(2)
_computing_structure_refinement 'SHELXL-97 (Sheldrick, 1997)'
_computing_structure_solution 'SHELXS-97 (Sheldrick, 1990)'
_diffrn_ambient_temperature 293(2)
_diffrn_measured_fraction_theta_full 0.996
_diffrn_measured_fraction_theta_max 0.996
_diffrn_radiation_monochromator graphite
_diffrn_radiation_source 'fine-focus sealed tube'
_diffrn_radiation_type MoK\a
_diffrn_radiation_wavelength 0.71073
_diffrn_reflns_av_R_equivalents 0.0478
_diffrn_reflns_av_sigmaI/netI 0.1208
_diffrn_reflns_limit_h_max 10
_diffrn_reflns_limit_h_min -9
_diffrn_reflns_limit_k_max 14
_diffrn_reflns_limit_k_min -19
_diffrn_reflns_limit_l_max 16
_diffrn_reflns_limit_l_min -27
_diffrn_reflns_number 11990
_diffrn_reflns_theta_full 26.50
_diffrn_reflns_theta_max 26.50
_diffrn_reflns_theta_min 3.24
_exptl_absorpt_coefficient_mu 0.136
_exptl_crystal_colour colorless
_exptl_crystal_density_diffrn 1.257
_exptl_crystal_density_method 'not measured'
_exptl_crystal_description bloc
_exptl_crystal_F_000 1080
_exptl_crystal_size_max 0.49
_exptl_crystal_size_mid 0.11
_exptl_crystal_size_min 0.10
_refine_diff_density_max 0.283
_refine_diff_density_min -0.271
_refine_diff_density_rms 0.042
_refine_ls_extinction_method none
_refine_ls_goodness_of_fit_ref 0.795
_refine_ls_hydrogen_treatment constr
_refine_ls_matrix_type full
_refine_ls_number_parameters 334
_refine_ls_number_reflns 5556
_refine_ls_number_restraints 0
_refine_ls_restrained_S_all 0.795
_refine_ls_R_factor_all 0.1193
_refine_ls_R_factor_gt 0.0446
_refine_ls_shift/su_max 0.001
_refine_ls_shift/su_mean 0.000
_refine_ls_structure_factor_coef Fsqd
_refine_ls_weighting_details 'calc w=1/[\s^2^(Fo^2^)+(0.0469P)^2^+0.0000P] where P=(Fo^2^+2Fc^2^)/3'
_refine_ls_weighting_scheme calc
_refine_ls_wR_factor_gt 0.0910
_refine_ls_wR_factor_ref 0.1012
_reflns_number_gt 2578
_reflns_number_total 5556
_reflns_threshold_expression >2sigma(I)
_cod_data_source_file ol102992n_si_003.cif
_cod_data_source_block New
_cod_depositor_comments
;
The following automatic conversions were performed:

'_symmetry_cell_setting' tag value 'monoclinc' was replaced with
'monoclinic' value as specified in the replacement file
'/home/robertas/cod-tools/perl-scripts/inputs/replacement_values.lst'.

Automatic conversion script
Id: cif_fix_values 3143 2015-03-26 13:38:13Z robertas 
;
_cod_original_sg_symbol_H-M P2(1)/n
_cod_database_code 1501945

loop_
_symmetry_equiv_pos_as_xyz
'x, y, z'
'-x+1/2, y+1/2, -z+1/2'
'-x, -y, -z'
'x-1/2, -y-1/2, z-1/2'

loop_
_atom_site_label
_atom_site_type_symbol
_atom_site_fract_x
_atom_site_fract_y
_atom_site_fract_z
_atom_site_U_iso_or_equiv
_atom_site_adp_type
_atom_site_occupancy
_atom_site_symmetry_multiplicity
_atom_site_calc_flag
_atom_site_refinement_flags
P1 P 0.51082(7) 1.43612(4) 0.63317(3) 0.03821(18) Uani 1 1 d .
O1 O 0.34417(18) 1.40116(10) 0.61172(8) 0.0528(5) Uani 1 1 d .
O2 O 0.5356(2) 1.46643(11) 0.70145(7) 0.0614(5) Uani 1 1 d .
O3 O 0.55754(18) 1.51700(10) 0.59636(8) 0.0571(5) Uani 1 1 d .
N1 N 0.66406(19) 1.36318(10) 0.63213(7) 0.0316(4) Uani 1 1 d .
C1 C 0.4910(4) 0.99796(17) 0.60672(16) 0.0886(11) Uani 1 1 d .
H1A H 0.5671 0.9695 0.5831 0.133 Uiso 1 1 calc R
H1B H 0.3781 0.9937 0.5860 0.133 Uiso 1 1 calc R
H1C H 0.4972 0.9703 0.6458 0.133 Uiso 1 1 calc R
C2 C 0.5396(3) 1.09362(15) 0.61507(12) 0.0503(7) Uani 1 1 d .
C3 C 0.4498(3) 1.14930(16) 0.64745(11) 0.0490(7) Uani 1 1 d .
H3A H 0.3600 1.1273 0.6653 0.059 Uiso 1 1 calc R
C4 C 0.4897(3) 1.23702(15) 0.65410(10) 0.0418(6) Uani 1 1 d .
H4A H 0.4280 1.2728 0.6768 0.050 Uiso 1 1 calc R
C5 C 0.6213(2) 1.27200(13) 0.62700(9) 0.0309(5) Uani 1 1 d .
C6 C 0.7174(2) 1.21664(14) 0.59503(9) 0.0322(5) Uani 1 1 d .
C7 C 0.6734(3) 1.12826(14) 0.59001(10) 0.0424(6) Uani 1 1 d .
H7A H 0.7372 1.0913 0.5689 0.051 Uiso 1 1 calc R
C8 C 0.8664(2) 1.25305(13) 0.57153(9) 0.0308(5) Uani 1 1 d .
C9 C 0.9491(3) 1.20492(13) 0.52491(10) 0.0326(5) Uani 1 1 d .
C10 C 1.1232(3) 1.20073(15) 0.52972(11) 0.0470(6) Uani 1 1 d .
H10A H 1.1884 1.2278 0.5623 0.056 Uiso 1 1 calc R
C11 C 1.2016(3) 1.15660(18) 0.48657(13) 0.0611(8) Uani 1 1 d .
H11A H 1.3186 1.1544 0.4904 0.073 Uiso 1 1 calc R
C12 C 1.1070(4) 1.11646(17) 0.43854(13) 0.0611(8) Uani 1 1 d .
H12A H 1.1597 1.0861 0.4100 0.073 Uiso 1 1 calc R
C13 C 0.9346(3) 1.12090(15) 0.43242(12) 0.0535(7) Uani 1 1 d .
H13A H 0.8702 1.0946 0.3993 0.064 Uiso 1 1 calc R
C14 C 0.8572(3) 1.16445(14) 0.47549(11) 0.0435(6) Uani 1 1 d .
H14A H 0.7401 1.1666 0.4712 0.052 Uiso 1 1 calc R
C15 C 0.9289(2) 1.32825(13) 0.59477(9) 0.0315(5) Uani 1 1 d .
H15A H 1.0243 1.3508 0.5807 0.038 Uiso 1 1 calc R
C16 C 0.8524(2) 1.37927(13) 0.64320(9) 0.0285(5) Uani 1 1 d .
C17 C 0.9286(3) 1.34312(13) 0.70601(9) 0.0307(5) Uani 1 1 d .
C18 C 0.8342(3) 1.31958(15) 0.75103(10) 0.0410(6) Uani 1 1 d .
H18A H 0.7174 1.3250 0.7442 0.049 Uiso 1 1 calc R
C19 C 0.9117(3) 1.28798(16) 0.80630(11) 0.0500(7) Uani 1 1 d .
H19A H 0.8464 1.2719 0.8361 0.060 Uiso 1 1 calc R
C20 C 1.0825(3) 1.28023(15) 0.81748(11) 0.0518(7) Uani 1 1 d .
H20A H 1.1335 1.2585 0.8546 0.062 Uiso 1 1 calc R
C21 C 1.1790(3) 1.30474(17) 0.77358(12) 0.0562(7) Uani 1 1 d .
H21A H 1.2958 1.3004 0.7811 0.067 Uiso 1 1 calc R
C22 C 1.1021(3) 1.33589(15) 0.71820(11) 0.0456(6) Uani 1 1 d .
H22A H 1.1681 1.3523 0.6887 0.055 Uiso 1 1 calc R
C23 C 0.8954(2) 1.47695(13) 0.63920(10) 0.0312(5) Uani 1 1 d .
C24 C 0.9105(3) 1.53007(15) 0.68979(11) 0.0449(6) Uani 1 1 d .
H24A H 0.8953 1.5066 0.7273 0.054 Uiso 1 1 calc R
C25 C 0.9482(3) 1.61835(16) 0.68536(13) 0.0610(8) Uani 1 1 d .
H25A H 0.9555 1.6537 0.7197 0.073 Uiso 1 1 calc R
C26 C 0.9749(3) 1.65378(17) 0.63061(15) 0.0629(8) Uani 1 1 d .
H26A H 1.0011 1.7127 0.6277 0.075 Uiso 1 1 calc R
C27 C 0.9624(3) 1.60103(17) 0.58017(13) 0.0556(7) Uani 1 1 d .
H27A H 0.9802 1.6244 0.5428 0.067 Uiso 1 1 calc R
C28 C 0.9235(3) 1.51365(15) 0.58453(11) 0.0420(6) Uani 1 1 d .
H28A H 0.9161 1.4787 0.5500 0.050 Uiso 1 1 calc R
C29 C 0.4337(4) 1.5687(2) 0.56012(15) 0.0903(10) Uani 1 1 d .
H29A H 0.3464 1.5851 0.5843 0.108 Uiso 1 1 calc R
H29B H 0.3818 1.5341 0.5260 0.108 Uiso 1 1 calc R
C30 C 0.5054(4) 1.64663(17) 0.53754(13) 0.0737(9) Uani 1 1 d .
H30A H 0.4182 1.6799 0.5139 0.111 Uiso 1 1 calc R
H30B H 0.5893 1.6306 0.5125 0.111 Uiso 1 1 calc R
H30C H 0.5564 1.6813 0.5712 0.111 Uiso 1 1 calc R
C31 C 0.4476(5) 1.5374(2) 0.72288(16) 0.1042(12) Uani 1 1 d .
H31A H 0.3277 1.5251 0.7157 0.125 Uiso 1 1 calc R
H31B H 0.4680 1.5892 0.6998 0.125 Uiso 1 1 calc R
C32 C 0.4945(5) 1.5549(3) 0.78570(16) 0.1237(14) Uani 1 1 d .
H32A H 0.4312 1.6039 0.7974 0.186 Uiso 1 1 calc R
H32B H 0.6127 1.5681 0.7931 0.186 Uiso 1 1 calc R
H32C H 0.4714 1.5045 0.8090 0.186 Uiso 1 1 calc R

loop_
_atom_site_aniso_label
_atom_site_aniso_U_11
_atom_site_aniso_U_22
_atom_site_aniso_U_33
_atom_site_aniso_U_23
_atom_site_aniso_U_13
_atom_site_aniso_U_12
P1 0.0343(3) 0.0436(4) 0.0373(4) 0.0032(3) 0.0071(3) 0.0043(3)
O1 0.0288(9) 0.0561(10) 0.0730(13) 0.0041(9) 0.0053(8) 0.0008(8)
O2 0.0688(12) 0.0710(12) 0.0452(12) -0.0138(9) 0.0097(9) 0.0229(10)
O3 0.0385(9) 0.0562(11) 0.0748(13) 0.0339(9) 0.0003(9) 0.0074(8)
N1 0.0276(10) 0.0350(10) 0.0323(11) 0.0000(8) 0.0039(8) -0.0020(8)
C1 0.078(2) 0.0505(18) 0.143(3) 0.0043(18) 0.037(2) -0.0175(15)
C2 0.0440(15) 0.0412(14) 0.0648(19) 0.0091(13) 0.0042(13) -0.0060(12)
C3 0.0371(14) 0.0511(17) 0.0594(18) 0.0151(13) 0.0090(13) -0.0097(12)
C4 0.0378(14) 0.0487(15) 0.0393(16) 0.0060(12) 0.0070(11) -0.0013(12)
C5 0.0269(12) 0.0353(13) 0.0297(13) 0.0038(10) 0.0009(10) -0.0028(10)
C6 0.0304(12) 0.0368(13) 0.0284(14) 0.0042(10) 0.0001(10) -0.0024(10)
C7 0.0418(14) 0.0347(14) 0.0510(17) 0.0022(11) 0.0072(12) -0.0024(11)
C8 0.0297(12) 0.0335(12) 0.0282(13) 0.0031(10) -0.0002(9) 0.0022(10)
C9 0.0343(13) 0.0313(12) 0.0317(14) -0.0002(10) 0.0024(10) 0.0005(10)
C10 0.0385(15) 0.0546(16) 0.0468(17) -0.0109(12) 0.0015(12) 0.0039(12)
C11 0.0433(16) 0.0744(19) 0.067(2) -0.0142(16) 0.0120(15) 0.0105(14)
C12 0.068(2) 0.0630(18) 0.056(2) -0.0173(15) 0.0229(16) 0.0102(15)
C13 0.0606(18) 0.0533(16) 0.0475(17) -0.0173(13) 0.0100(14) -0.0055(13)
C14 0.0370(14) 0.0470(15) 0.0461(16) -0.0053(12) 0.0040(12) -0.0024(11)
C15 0.0275(12) 0.0408(13) 0.0268(13) 0.0036(11) 0.0053(9) -0.0015(10)
C16 0.0261(12) 0.0318(12) 0.0272(13) 0.0011(10) 0.0026(9) 0.0003(10)
C17 0.0320(12) 0.0298(12) 0.0300(14) -0.0016(10) 0.0035(10) -0.0010(10)
C18 0.0356(13) 0.0550(15) 0.0321(15) 0.0045(12) 0.0037(11) -0.0027(11)
C19 0.0578(18) 0.0595(16) 0.0329(17) 0.0086(12) 0.0065(13) -0.0058(13)
C20 0.0623(19) 0.0555(16) 0.0336(16) 0.0118(12) -0.0087(13) 0.0035(14)
C21 0.0418(15) 0.0747(19) 0.0490(19) 0.0064(15) -0.0052(13) 0.0129(13)
C22 0.0383(15) 0.0623(17) 0.0361(16) 0.0053(12) 0.0043(12) 0.0034(12)
C23 0.0295(12) 0.0324(13) 0.0311(14) 0.0011(11) 0.0015(10) 0.0006(10)
C24 0.0536(16) 0.0420(15) 0.0378(16) 0.0011(12) 0.0011(12) 0.0033(12)
C25 0.082(2) 0.0382(16) 0.058(2) -0.0094(14) -0.0074(15) -0.0056(14)
C26 0.0698(19) 0.0342(15) 0.082(2) 0.0095(16) 0.0012(16) -0.0122(13)
C27 0.0642(18) 0.0481(17) 0.056(2) 0.0169(15) 0.0152(14) -0.0001(13)
C28 0.0465(15) 0.0421(15) 0.0390(16) 0.0057(12) 0.0117(12) 0.0040(11)
C29 0.094(2) 0.084(2) 0.088(3) 0.033(2) -0.0059(19) 0.018(2)
C30 0.112(2) 0.0494(17) 0.056(2) 0.0118(15) -0.0033(17) 0.0159(17)
C31 0.120(3) 0.108(3) 0.084(3) -0.033(2) 0.012(2) 0.041(2)
C32 0.165(4) 0.137(3) 0.071(3) -0.039(2) 0.023(2) 0.046(3)

loop_
_atom_type_symbol
_atom_type_description
_atom_type_scat_dispersion_real
_atom_type_scat_dispersion_imag
_atom_type_scat_source
C C 0.0033 0.0016 'International Tables Vol C Tables 4.2.6.8 and 6.1.1.4'
H H 0.0000 0.0000 'International Tables Vol C Tables 4.2.6.8 and 6.1.1.4'
N N 0.0061 0.0033 'International Tables Vol C Tables 4.2.6.8 and 6.1.1.4'
O O 0.0106 0.0060 'International Tables Vol C Tables 4.2.6.8 and 6.1.1.4'
P P 0.1023 0.0942 'International Tables Vol C Tables 4.2.6.8 and 6.1.1.4'

loop_
_geom_angle_atom_site_label_1
_geom_angle_atom_site_label_2
_geom_angle_atom_site_label_3
_geom_angle
O1 P1 O3 113.26(9)
O1 P1 O2 114.50(10)
O3 P1 O2 105.28(10)
O1 P1 N1 113.26(9)
O3 P1 N1 107.25(9)
O2 P1 N1 102.35(9)
C31 O2 P1 123.21(19)
C29 O3 P1 122.57(17)
C5 N1 C16 113.07(15)
C5 N1 P1 118.97(13)
C16 N1 P1 127.58(13)
C2 C1 H1A 109.5
C2 C1 H1B 109.5
H1A C1 H1B 109.5
C2 C1 H1C 109.5
H1A C1 H1C 109.5
H1B C1 H1C 109.5
C3 C2 C7 117.5(2)
C3 C2 C1 121.1(2)
C7 C2 C1 121.4(2)
C2 C3 C4 121.8(2)
C2 C3 H3A 119.1
C4 C3 H3A 119.1
C3 C4 C5 120.4(2)
C3 C4 H4A 119.8
C5 C4 H4A 119.8
C4 C5 C6 119.15(19)
C4 C5 N1 121.75(18)
C6 C5 N1 119.09(17)
C7 C6 C5 118.44(18)
C7 C6 C8 122.97(19)
C5 C6 C8 118.48(18)
C2 C7 C6 122.7(2)
C2 C7 H7A 118.6
C6 C7 H7A 118.6
C15 C8 C6 118.02(18)
C15 C8 C9 121.01(18)
C6 C8 C9 120.92(18)
C14 C9 C10 117.6(2)
C14 C9 C8 122.09(19)
C10 C9 C8 120.30(19)
C9 C10 C11 120.9(2)
C9 C10 H10A 119.6
C11 C10 H10A 119.6
C12 C11 C10 120.1(2)
C12 C11 H11A 119.9
C10 C11 H11A 119.9
C11 C12 C13 120.0(2)
C11 C12 H12A 120.0
C13 C12 H12A 120.0
C12 C13 C14 119.8(2)
C12 C13 H13A 120.1
C14 C13 H13A 120.1
C13 C14 C9 121.7(2)
C13 C14 H14A 119.2
C9 C14 H14A 119.2
C8 C15 C16 123.43(18)
C8 C15 H15A 118.3
C16 C15 H15A 118.3
N1 C16 C15 106.77(15)
N1 C16 C23 111.96(15)
C15 C16 C23 110.04(16)
N1 C16 C17 110.58(15)
C15 C16 C17 107.79(16)
C23 C16 C17 109.57(16)
C18 C17 C22 118.1(2)
C18 C17 C16 123.89(19)
C22 C17 C16 117.96(18)
C17 C18 C19 120.5(2)
C17 C18 H18A 119.7
C19 C18 H18A 119.7
C20 C19 C18 120.7(2)
C20 C19 H19A 119.6
C18 C19 H19A 119.6
C19 C20 C21 119.6(2)
C19 C20 H20A 120.2
C21 C20 H20A 120.2
C20 C21 C22 119.9(2)
C20 C21 H21A 120.1
C22 C21 H21A 120.1
C21 C22 C17 121.1(2)
C21 C22 H22A 119.4
C17 C22 H22A 119.4
C24 C23 C28 117.9(2)
C24 C23 C16 121.4(2)
C28 C23 C16 120.62(19)
C23 C24 C25 120.8(2)
C23 C24 H24A 119.6
C25 C24 H24A 119.6
C26 C25 C24 120.5(2)
C26 C25 H25A 119.8
C24 C25 H25A 119.8
C27 C26 C25 119.1(2)
C27 C26 H26A 120.4
C25 C26 H26A 120.4
C26 C27 C28 120.3(2)
C26 C27 H27A 119.8
C28 C27 H27A 119.8
C27 C28 C23 121.3(2)
C27 C28 H28A 119.3
C23 C28 H28A 119.3
O3 C29 C30 112.0(3)
O3 C29 H29A 109.2
C30 C29 H29A 109.2
O3 C29 H29B 109.2
C30 C29 H29B 109.2
H29A C29 H29B 107.9
C29 C30 H30A 109.5
C29 C30 H30B 109.5
H30A C30 H30B 109.5
C29 C30 H30C 109.5
H30A C30 H30C 109.5
H30B C30 H30C 109.5
O2 C31 C32 113.4(3)
O2 C31 H31A 108.9
C32 C31 H31A 108.9
O2 C31 H31B 108.9
C32 C31 H31B 108.9
H31A C31 H31B 107.7
C31 C32 H32A 109.5
C31 C32 H32B 109.5
H32A C32 H32B 109.5
C31 C32 H32C 109.5
H32A C32 H32C 109.5
H32B C32 H32C 109.5

loop_
_geom_bond_atom_site_label_1
_geom_bond_atom_site_label_2
_geom_bond_distance
P1 O1 1.4567(16)
P1 O3 1.5553(16)
P1 O2 1.5708(17)
P1 N1 1.6608(17)
O2 C31 1.411(3)
O3 C29 1.428(3)
N1 C5 1.437(2)
N1 C16 1.515(2)
C1 C2 1.519(3)
C1 H1A 0.9600
C1 H1B 0.9600
C1 H1C 0.9600
C2 C3 1.377(3)
C2 C7 1.378(3)
C3 C4 1.382(3)
C3 H3A 0.9300
C4 C5 1.389(3)
C4 H4A 0.9300
C5 C6 1.399(3)
C6 C7 1.397(3)
C6 C8 1.474(3)
C7 H7A 0.9300
C8 C15 1.330(3)
C8 C9 1.495(3)
C9 C14 1.382(3)
C9 C10 1.385(3)
C10 C11 1.388(3)
C10 H10A 0.9300
C11 C12 1.367(3)
C11 H11A 0.9300
C12 C13 1.370(3)
C12 H12A 0.9300
C13 C14 1.378(3)
C13 H13A 0.9300
C14 H14A 0.9300
C15 C16 1.521(3)
C15 H15A 0.9300
C16 C23 1.538(3)
C16 C17 1.546(3)
C17 C18 1.379(3)
C17 C22 1.384(3)
C18 C19 1.385(3)
C18 H18A 0.9300
C19 C20 1.362(3)
C19 H19A 0.9300
C20 C21 1.374(3)
C20 H20A 0.9300
C21 C22 1.383(3)
C21 H21A 0.9300
C22 H22A 0.9300
C23 C24 1.377(3)
C23 C28 1.382(3)
C24 C25 1.390(3)
C24 H24A 0.9300
C25 C26 1.372(4)
C25 H25A 0.9300
C26 C27 1.372(4)
C26 H26A 0.9300
C27 C28 1.378(3)
C27 H27A 0.9300
C28 H28A 0.9300
C29 C30 1.441(4)
C29 H29A 0.9700
C29 H29B 0.9700
C30 H30A 0.9600
C30 H30B 0.9600
C30 H30C 0.9600
C31 C32 1.419(4)
C31 H31A 0.9700
C31 H31B 0.9700
C32 H32A 0.9600
C32 H32B 0.9600
C32 H32C 0.9600
